data_1552197
loop_
_publ_author_name
'Sun, Na'
'Wang, Shi-Qiang'
'Zou, Ruqiang'
'Cui, Wen-Gang'
'Zhang, Anqi'
'Zhang, Tianzhen'
'Li, Qi'
'Zhuang, Zhan-Zhong'
'Zhang, Ying-Hui'
'Xu, Jialiang'
'Zaworotko, Michael J.'
'Bu, Xian-He'

_publ_section_title
;
 Benchmark selectivity p-xylene separation by a non-porous molecular solid
 through liquid or vapor extraction
;
_journal_name_full 'Chemical Science'
_journal_paper_doi 10.1039/C9SC02621E
_journal_year 2019
_chemical_formula_moiety 'C26 H20 Ag N8, Cl O4'
_chemical_formula_sum 'C26 H20 Ag Cl N8 O4'
_chemical_formula_weight 651.82
_space_group_crystal_system monoclinic
_space_group_IT_number 15
_space_group_name_Hall '-C 2yc'
_space_group_name_H-M_alt 'C 1 2/c 1'
_symmetry_space_group_name_Hall '-C 2yc'
_symmetry_space_group_name_H-M 'C 1 2/c 1'
_atom_sites_solution_hydrogens geom
_atom_sites_solution_primary iterative
_audit_block_doi 10.5517/ccdc.csd.cc21f5xl
_audit_creation_date 2019-01-02
_audit_creation_method
;
Olex2 1.2
(compiled 2018.05.29 svn.r3508 for OlexSys, GUI svn.r5506)
;
_audit_update_record
;
2019-01-25 deposited with the CCDC.    2019-08-13 downloaded from the CCDC.
;
_cell_angle_alpha 90
_cell_angle_beta 110.78(3)
_cell_angle_gamma 90
_cell_formula_units_Z 8
_cell_length_a 27.078(5)
_cell_length_b 12.193(2)
_cell_length_c 16.998(3)
_cell_measurement_reflns_used 26148
_cell_measurement_temperature 293(2)
_cell_measurement_theta_max 27.481
_cell_measurement_theta_min 3.219
_cell_volume 5247.0(19)
_computing_molecular_graphics 'Olex2 (Dolomanov et al., 2009)'
_computing_publication_material 'Olex2 (Dolomanov et al., 2009)'
_computing_structure_refinement 'ShelXL (Sheldrick, 2015)'
_computing_structure_solution 'olex2.solve (Bourhis et al., 2015)'
_diffrn_ambient_temperature 293(2)
_diffrn_measured_fraction_theta_full 0.998
_diffrn_measured_fraction_theta_max 0.995
_diffrn_measurement_device_type 'Bruker P4'
_diffrn_measurement_method '\w scans'
_diffrn_radiation_monochromator graphite
_diffrn_radiation_type MoK\a
_diffrn_radiation_wavelength 0.71073
_diffrn_reflns_av_R_equivalents 0.1161
_diffrn_reflns_av_unetI/netI 0.1062
_diffrn_reflns_Laue_measured_fraction_full 0.998
_diffrn_reflns_Laue_measured_fraction_max 0.995
_diffrn_reflns_limit_h_max 35
_diffrn_reflns_limit_h_min -34
_diffrn_reflns_limit_k_max 15
_diffrn_reflns_limit_k_min -15
_diffrn_reflns_limit_l_max 22
_diffrn_reflns_limit_l_min -21
_diffrn_reflns_number 26148
_diffrn_reflns_point_group_measured_fraction_full 0.998
_diffrn_reflns_point_group_measured_fraction_max 0.995
_diffrn_reflns_theta_full 25.242
_diffrn_reflns_theta_max 27.481
_diffrn_reflns_theta_min 3.219
_exptl_absorpt_coefficient_mu 0.920
_exptl_absorpt_correction_T_max 0.8093
_exptl_absorpt_correction_T_min 0.8025
_exptl_absorpt_correction_type multi-scan
_exptl_absorpt_process_details Higashi,1995
_exptl_crystal_colour colorless
_exptl_crystal_density_diffrn 1.650
_exptl_crystal_density_method 'not measured'
_exptl_crystal_description block
_exptl_crystal_F_000 2624
_exptl_crystal_size_max 0.25
_exptl_crystal_size_mid 0.25
_exptl_crystal_size_min 0.24
_refine_diff_density_max 0.438
_refine_diff_density_min -0.374
_refine_diff_density_rms 0.069
_refine_ls_extinction_method none
_refine_ls_goodness_of_fit_ref 1.092
_refine_ls_hydrogen_treatment constr
_refine_ls_matrix_type full
_refine_ls_number_parameters 389
_refine_ls_number_reflns 5990
_refine_ls_number_restraints 24
_refine_ls_restrained_S_all 1.098
_refine_ls_R_factor_all 0.1878
_refine_ls_R_factor_gt 0.0815
_refine_ls_shift/su_max 0.001
_refine_ls_shift/su_mean 0.000
_refine_ls_structure_factor_coef Fsqd
_refine_ls_weighting_details 'w=1/[\s^2^(Fo^2^)+(0.0224P)^2^+8.7347P] where P=(Fo^2^+2Fc^2^)/3'
_refine_ls_weighting_scheme calc
_refine_ls_wR_factor_gt 0.0951
_refine_ls_wR_factor_ref 0.1162
_reflns_Friedel_coverage 0.000
_reflns_number_gt 3026
_reflns_number_total 5990
_reflns_threshold_expression 'I > 2\s(I)'
_cod_data_source_file c9sc02621e2.cif
_cod_data_source_block M
_cod_database_code 1552197
_shelx_shelxl_version_number 2014/7
_shelx_space_group_comment
;
The symmetry employed for this shelxl refinement is uniquely defined
by the following loop, which should always be used as a source of
symmetry information in preference to the above space-group names.
They are only intended as comments.
;
_shelx_estimated_absorpt_t_max 0.809
_shelx_estimated_absorpt_t_min 0.803
_olex2_refinement_description
;
1. Fixed Uiso
 At 1.2 times of:
  All C(H) groups, All C(H,H) groups
2. Uiso/Uaniso restraints and constraints
Uanis(O3) \\sim Ueq, Uanis(O4) \\sim Ueq, Uanis(O5) \\sim Ueq, Uanis(O7) \\sim
Ueq: with sigma of 0.01 and sigma for terminal atoms of 0.02
3. Others
 Sof(O5)=Sof(O6)=Sof(O7)=1-FVAR(1)
 Sof(O2)=Sof(O3)=Sof(O4)=FVAR(1)
4.a Secondary CH2 refined with riding coordinates:
 C9(H9a,H9b), C18(H18a,H18b)
4.b Aromatic/amide H refined with riding coordinates:
 C2(H2), C3(H3), C4(H4), C5(H5), C10(H10), C11(H11), C14(H14), C15(H15),
 C16(H16), C17(H17), C19(H19), C20(H20), C23(H23), C24(H24), C25(H25), C26(H26)
;
_olex2_submission_special_instructions 'No special instructions were received'

loop_
_space_group_symop_operation_xyz
'x, y, z'
'-x, y, -z+1/2'
'x+1/2, y+1/2, z'
'-x+1/2, y+1/2, -z+1/2'
'-x, -y, -z'
'x, -y, z-1/2'
'-x+1/2, -y+1/2, -z'
'x+1/2, -y+1/2, z-1/2'

loop_
_atom_site_label
_atom_site_type_symbol
_atom_site_fract_x
_atom_site_fract_y
_atom_site_fract_z
_atom_site_U_iso_or_equiv
_atom_site_adp_type
_atom_site_occupancy
_atom_site_site_symmetry_order
_atom_site_calc_flag
_atom_site_refinement_flags_posn
_atom_site_refinement_flags_adp
_atom_site_refinement_flags_occupancy
_atom_site_disorder_assembly
_atom_site_disorder_group
Ag1 Ag 0.93635(2) 0.38245(3) 0.54679(3) 0.0723(2) Uani 1 1 d . . . . .
C1 C 0.7740(2) 0.6448(4) 0.5717(3) 0.0472(14) Uani 1 1 d . . . . .
C2 C 0.7378(2) 0.6501(4) 0.6135(4) 0.0572(15) Uani 1 1 d . . . . .
H2 H 0.7064 0.6105 0.5934 0.069 Uiso 1 1 calc R . . . .
C3 C 0.7488(2) 0.7140(5) 0.6840(4) 0.0661(17) Uani 1 1 d . . . . .
H3 H 0.7249 0.7167 0.7121 0.079 Uiso 1 1 calc R . . . .
C4 C 0.7955(2) 0.7751(4) 0.7141(4) 0.0592(15) Uani 1 1 d . . . . .
H4 H 0.8023 0.8178 0.7622 0.071 Uiso 1 1 calc R . . . .
C5 C 0.8311(2) 0.7731(4) 0.6741(3) 0.0516(14) Uani 1 1 d . . . . .
H5 H 0.8617 0.8152 0.6941 0.062 Uiso 1 1 calc R . . . .
C6 C 0.8211(2) 0.7061(4) 0.6014(3) 0.0474(14) Uani 1 1 d . . . . .
C7 C 0.7991(2) 0.5748(4) 0.4650(3) 0.0462(13) Uani 1 1 d . . . . .
C8 C 0.84656(19) 0.6375(4) 0.4962(3) 0.0456(13) Uani 1 1 d . . . . .
C9 C 0.7845(2) 0.5001(4) 0.3889(3) 0.0561(15) Uani 1 1 d . . . . .
H9A H 0.7483 0.5143 0.3529 0.067 Uiso 1 1 calc R . . . .
H9B H 0.8071 0.5162 0.3570 0.067 Uiso 1 1 calc R . . . .
C10 C 0.7522(2) 0.3075(5) 0.3911(3) 0.0611(16) Uani 1 1 d . . . . .
H10 H 0.7167 0.3173 0.3584 0.073 Uiso 1 1 calc R . . . .
C11 C 0.7759(2) 0.2114(5) 0.4263(4) 0.0609(16) Uani 1 1 d . . . . .
H11 H 0.7599 0.1431 0.4219 0.073 Uiso 1 1 calc R . . . .
C12 C 0.8289(2) 0.2363(4) 0.4703(3) 0.0469(14) Uani 1 1 d . . . . .
C13 C 0.8713(2) 0.1632(4) 0.5189(3) 0.0493(14) Uani 1 1 d . . . . .
C14 C 0.8615(2) 0.0552(5) 0.5351(4) 0.0629(16) Uani 1 1 d . . . . .
H14 H 0.8270 0.0289 0.5165 0.075 Uiso 1 1 calc R . . . .
C15 C 0.9024(3) -0.0125(5) 0.5782(4) 0.0755(19) Uani 1 1 d . . . . .
H15 H 0.8956 -0.0847 0.5890 0.091 Uiso 1 1 calc R . . . .
C16 C 0.9536(3) 0.0261(5) 0.6058(4) 0.0743(18) Uani 1 1 d . . . . .
H16 H 0.9820 -0.0188 0.6345 0.089 Uiso 1 1 calc R . . . .
C17 C 0.9606(2) 0.1344(5) 0.5889(4) 0.0686(17) Uani 1 1 d . . . . .
H17 H 0.9949 0.1615 0.6070 0.082 Uiso 1 1 calc R . . . .
C18 C 0.8873(2) 0.6342(4) 0.4536(3) 0.0564(15) Uani 1 1 d . . . . .
H18A H 0.8833 0.5664 0.4221 0.068 Uiso 1 1 calc R . . . .
H18B H 0.8808 0.6946 0.4141 0.068 Uiso 1 1 calc R . . . .
C19 C 0.9728(2) 0.7305(4) 0.5376(4) 0.0623(16) Uani 1 1 d . . . . .
H19 H 0.9652 0.8006 0.5150 0.075 Uiso 1 1 calc R . . . .
C20 C 1.0176(2) 0.6989(4) 0.6006(4) 0.0666(17) Uani 1 1 d . . . . .
H20 H 1.0467 0.7424 0.6291 0.080 Uiso 1 1 calc R . . . .
C21 C 1.0109(2) 0.5864(4) 0.6139(4) 0.0515(14) Uani 1 1 d . . . . .
C22 C 1.0465(2) 0.5088(5) 0.6746(4) 0.0570(15) Uani 1 1 d . . . . .
C23 C 1.0955(3) 0.5422(6) 0.7256(5) 0.109(3) Uani 1 1 d . . . . .
H23 H 1.1070 0.6134 0.7224 0.131 Uiso 1 1 calc R . . . .
C24 C 1.1283(3) 0.4670(7) 0.7830(5) 0.130(3) Uani 1 1 d . . . . .
H24 H 1.1614 0.4884 0.8198 0.156 Uiso 1 1 calc R . . . .
C25 C 1.1113(3) 0.3634(7) 0.7844(4) 0.091(2) Uani 1 1 d . . . . .
H25 H 1.1325 0.3118 0.8215 0.109 Uiso 1 1 calc R . . . .
C26 C 1.0621(3) 0.3360(6) 0.7299(5) 0.084(2) Uani 1 1 d . . . . .
H26 H 1.0501 0.2648 0.7316 0.100 Uiso 1 1 calc R . . . .
Cl1 Cl 0.88223(7) 0.03892(13) 0.81471(11) 0.0650(4) Uani 1 1 d . . . . .
N1 N 0.76336(16) 0.5783(3) 0.5021(3) 0.0491(11) Uani 1 1 d . . . . .
N2 N 0.85734(16) 0.7018(3) 0.5623(3) 0.0467(11) Uani 1 1 d . . . . .
N3 N 0.79003(17) 0.3853(4) 0.4129(3) 0.0522(11) Uani 1 1 d . . . . .
N4 N 0.83754(16) 0.3430(3) 0.4613(3) 0.0549(12) Uani 1 1 d . . . . .
N5 N 0.92118(18) 0.2033(3) 0.5479(3) 0.0583(12) Uani 1 1 d . . . . .
N6 N 0.94101(16) 0.6416(3) 0.5136(3) 0.0487(11) Uani 1 1 d . . . . .
N7 N 0.96414(16) 0.5530(3) 0.5602(3) 0.0495(11) Uani 1 1 d . . . . .
N8 N 1.02992(18) 0.4063(4) 0.6738(3) 0.0706(14) Uani 1 1 d . . . . .
O1 O 0.89822(19) 0.1182(4) 0.8786(3) 0.1211(18) Uani 1 1 d . . . . .
O2 O 0.9202(10) 0.056(2) 0.7741(15) 0.159(11) Uani 0.43(2) 1 d . . P A 1
O3 O 0.8949(10) -0.0645(15) 0.8566(11) 0.124(8) Uani 0.43(2) 1 d . U P A 1
O4 O 0.8338(6) 0.0449(14) 0.7595(14) 0.104(8) Uani 0.43(2) 1 d . U P A 1
O5 O 0.8323(6) -0.0025(12) 0.8186(13) 0.134(6) Uani 0.57(2) 1 d . U P A 2
O6 O 0.8685(10) 0.0866(11) 0.7367(8) 0.152(8) Uani 0.57(2) 1 d . . P A 2
O7 O 0.9133(5) -0.0481(13) 0.8163(12) 0.125(7) Uani 0.57(2) 1 d . U P A 2

loop_
_atom_site_aniso_label
_atom_site_aniso_U_11
_atom_site_aniso_U_22
_atom_site_aniso_U_33
_atom_site_aniso_U_23
_atom_site_aniso_U_13
_atom_site_aniso_U_12
Ag1 0.0657(3) 0.0460(3) 0.1019(4) -0.0026(3) 0.0255(3) -0.0209(2)
C1 0.045(3) 0.042(3) 0.052(4) -0.002(3) 0.015(3) -0.003(3)
C2 0.048(3) 0.058(4) 0.063(4) -0.003(3) 0.018(3) -0.007(3)
C3 0.076(5) 0.071(4) 0.059(4) -0.001(4) 0.034(4) 0.001(4)
C4 0.073(4) 0.054(4) 0.050(4) -0.009(3) 0.020(4) -0.005(3)
C5 0.063(4) 0.036(3) 0.050(4) -0.006(3) 0.012(3) -0.011(3)
C6 0.050(3) 0.035(3) 0.051(4) 0.002(3) 0.010(3) 0.003(3)
C7 0.049(3) 0.042(3) 0.039(3) 0.000(3) 0.005(3) 0.000(3)
C8 0.048(3) 0.037(3) 0.048(4) -0.001(3) 0.013(3) 0.000(3)
C9 0.055(4) 0.055(4) 0.047(4) -0.003(3) 0.004(3) -0.003(3)
C10 0.046(4) 0.073(4) 0.059(4) -0.019(3) 0.013(3) -0.019(3)
C11 0.060(4) 0.051(4) 0.071(4) -0.015(3) 0.021(3) -0.023(3)
C12 0.054(4) 0.044(3) 0.049(4) -0.013(3) 0.025(3) -0.016(3)
C13 0.057(4) 0.048(3) 0.047(4) -0.010(3) 0.023(3) -0.011(3)
C14 0.067(4) 0.047(4) 0.080(5) -0.010(3) 0.032(4) -0.015(3)
C15 0.098(5) 0.043(4) 0.096(5) 0.001(4) 0.047(5) -0.009(4)
C16 0.080(5) 0.057(4) 0.090(5) 0.019(4) 0.036(4) 0.010(4)
C17 0.058(4) 0.059(4) 0.085(5) 0.008(4) 0.020(4) -0.004(3)
C18 0.059(4) 0.057(4) 0.052(4) -0.001(3) 0.017(3) -0.001(3)
C19 0.061(4) 0.040(3) 0.085(5) 0.001(3) 0.027(4) -0.015(3)
C20 0.056(4) 0.052(4) 0.087(5) -0.009(3) 0.021(4) -0.022(3)
C21 0.042(3) 0.050(4) 0.060(4) -0.014(3) 0.015(3) -0.011(3)
C22 0.046(4) 0.055(4) 0.062(4) -0.023(3) 0.010(3) -0.002(3)
C23 0.088(6) 0.069(5) 0.123(7) -0.023(5) -0.022(5) -0.004(4)
C24 0.094(6) 0.089(6) 0.138(8) -0.049(6) -0.043(5) 0.013(5)
C25 0.084(5) 0.099(6) 0.066(5) -0.010(4) -0.002(4) 0.036(5)
C26 0.080(5) 0.077(5) 0.087(5) 0.016(4) 0.021(4) 0.010(4)
Cl1 0.0624(12) 0.0628(11) 0.0637(12) -0.0172(10) 0.0148(10) -0.0036(9)
N1 0.045(3) 0.046(3) 0.050(3) -0.004(2) 0.009(2) -0.006(2)
N2 0.052(3) 0.036(2) 0.049(3) -0.001(2) 0.014(2) -0.005(2)
N3 0.052(3) 0.049(3) 0.049(3) -0.017(2) 0.010(2) -0.007(3)
N4 0.047(3) 0.048(3) 0.063(3) -0.010(2) 0.011(3) -0.009(2)
N5 0.053(3) 0.045(3) 0.076(4) 0.000(3) 0.021(3) -0.008(2)
N6 0.045(3) 0.044(3) 0.057(3) 0.002(2) 0.017(2) -0.009(2)
N7 0.048(3) 0.040(3) 0.056(3) -0.002(2) 0.012(2) -0.007(2)
N8 0.054(3) 0.064(4) 0.081(4) 0.009(3) 0.009(3) -0.004(3)
O1 0.142(4) 0.102(4) 0.104(4) -0.061(3) 0.023(3) -0.027(3)
O2 0.126(18) 0.23(2) 0.166(18) -0.051(16) 0.107(16) -0.048(16)
O3 0.185(17) 0.078(9) 0.085(11) 0.018(8) 0.021(9) 0.022(10)
O4 0.050(9) 0.105(11) 0.107(14) -0.024(10) -0.033(8) 0.035(7)
O5 0.136(10) 0.122(10) 0.180(13) -0.066(9) 0.099(9) -0.057(8)
O6 0.20(2) 0.184(13) 0.084(9) 0.027(8) 0.058(11) 0.025(13)
O7 0.090(8) 0.098(10) 0.152(13) -0.037(10) -0.001(8) 0.041(7)

loop_
_atom_type_symbol
_atom_type_description
_atom_type_scat_dispersion_real
_atom_type_scat_dispersion_imag
_atom_type_scat_source
C C 0.0033 0.0016 'International Tables Vol C Tables 4.2.6.8 and 6.1.1.4'
H H 0.0000 0.0000 'International Tables Vol C Tables 4.2.6.8 and 6.1.1.4'
Ag Ag -0.8971 1.1015 'International Tables Vol C Tables 4.2.6.8 and 6.1.1.4'
Cl Cl 0.1484 0.1585 'International Tables Vol C Tables 4.2.6.8 and 6.1.1.4'
N N 0.0061 0.0033 'International Tables Vol C Tables 4.2.6.8 and 6.1.1.4'
O O 0.0106 0.0060 'International Tables Vol C Tables 4.2.6.8 and 6.1.1.4'

loop_
_geom_angle_atom_site_label_1
_geom_angle_atom_site_label_2
_geom_angle_atom_site_label_3
_geom_angle
N4 Ag1 N8 162.94(14)
N5 Ag1 N4 70.49(15)
N5 Ag1 N8 102.85(17)
N7 Ag1 N4 118.74(15)
N7 Ag1 N5 170.71(17)
N7 Ag1 N8 68.00(16)
C2 C1 C6 120.0(5)
N1 C1 C2 119.4(5)
N1 C1 C6 120.5(5)
C1 C2 H2 120.1
C3 C2 C1 119.7(5)
C3 C2 H2 120.1
C2 C3 H3 119.7
C2 C3 C4 120.6(5)
C4 C3 H3 119.7
C3 C4 H4 119.5
C5 C4 C3 121.0(5)
C5 C4 H4 119.5
C4 C5 H5 120.2
C4 C5 C6 119.5(5)
C6 C5 H5 120.2
C1 C6 C5 119.0(5)
N2 C6 C1 121.3(5)
N2 C6 C5 119.7(5)
C8 C7 C9 124.6(5)
N1 C7 C8 121.2(5)
N1 C7 C9 114.2(5)
C7 C8 C18 121.3(5)
N2 C8 C7 122.3(5)
N2 C8 C18 116.4(5)
C7 C9 H9A 109.3
C7 C9 H9B 109.3
H9A C9 H9B 107.9
N3 C9 C7 111.7(4)
N3 C9 H9A 109.3
N3 C9 H9B 109.3
C11 C10 H10 126.6
N3 C10 H10 126.6
N3 C10 C11 106.8(5)
C10 C11 H11 126.8
C10 C11 C12 106.4(5)
C12 C11 H11 126.8
C11 C12 C13 128.6(5)
N4 C12 C11 109.7(5)
N4 C12 C13 121.7(5)
C14 C13 C12 121.7(5)
N5 C13 C12 117.9(5)
N5 C13 C14 120.4(5)
C13 C14 H14 119.9
C15 C14 C13 120.2(6)
C15 C14 H14 119.9
C14 C15 H15 119.9
C14 C15 C16 120.1(6)
C16 C15 H15 119.9
C15 C16 H16 121.6
C17 C16 C15 116.9(6)
C17 C16 H16 121.6
C16 C17 H17 117.8
N5 C17 C16 124.4(5)
N5 C17 H17 117.8
C8 C18 H18A 109.1
C8 C18 H18B 109.1
H18A C18 H18B 107.9
N6 C18 C8 112.3(4)
N6 C18 H18A 109.1
N6 C18 H18B 109.1
C20 C19 H19 126.1
N6 C19 H19 126.1
N6 C19 C20 107.8(5)
C19 C20 H20 127.1
C19 C20 C21 105.7(5)
C21 C20 H20 127.1
C20 C21 C22 130.2(5)
N7 C21 C20 109.4(5)
N7 C21 C22 120.5(5)
C23 C22 C21 119.9(6)
N8 C22 C21 117.6(5)
N8 C22 C23 122.5(6)
C22 C23 H23 120.7
C22 C23 C24 118.6(7)
C24 C23 H23 120.7
C23 C24 H24 120.3
C25 C24 C23 119.4(7)
C25 C24 H24 120.3
C24 C25 H25 120.9
C24 C25 C26 118.2(7)
C26 C25 H25 120.9
C25 C26 H26 118.2
N8 C26 C25 123.7(6)
N8 C26 H26 118.2
O1 Cl1 O2 101.3(8)
O1 Cl1 O3 105.6(8)
O1 Cl1 O5 103.8(5)
O3 Cl1 O2 106.1(12)
O4 Cl1 O1 118.0(7)
O4 Cl1 O2 110.4(12)
O4 Cl1 O3 114.0(11)
O6 Cl1 O1 111.1(7)
O6 Cl1 O5 104.6(9)
O7 Cl1 O1 120.5(6)
O7 Cl1 O5 107.9(9)
O7 Cl1 O6 107.8(10)
C7 N1 C1 117.3(4)
C8 N2 C6 117.3(4)
C10 N3 C9 127.5(5)
C10 N3 N4 111.3(5)
N4 N3 C9 121.2(4)
C12 N4 Ag1 107.6(3)
C12 N4 N3 105.8(4)
N3 N4 Ag1 146.5(3)
C13 N5 Ag1 121.0(4)
C17 N5 Ag1 120.3(4)
C17 N5 C13 118.0(5)
C19 N6 C18 129.2(5)
N7 N6 C18 120.1(4)
N7 N6 C19 110.5(4)
C21 N7 Ag1 124.5(4)
C21 N7 N6 106.6(4)
N6 N7 Ag1 128.6(3)
C22 N8 Ag1 109.1(4)
C22 N8 C26 117.5(5)
C26 N8 Ag1 133.3(4)

loop_
_geom_bond_atom_site_label_1
_geom_bond_atom_site_label_2
_geom_bond_distance
Ag1 N4 2.597(4)
Ag1 N5 2.224(4)
Ag1 N7 2.196(4)
Ag1 N8 2.699(5)
C1 C2 1.403(7)
C1 C6 1.408(6)
C1 N1 1.378(6)
C2 H2 0.9300
C2 C3 1.371(7)
C3 H3 0.9300
C3 C4 1.399(7)
C4 H4 0.9300
C4 C5 1.364(7)
C5 H5 0.9300
C5 C6 1.424(6)
C6 N2 1.367(6)
C7 C8 1.425(7)
C7 C9 1.516(6)
C7 N1 1.330(6)
C8 C18 1.518(6)
C8 N2 1.316(6)
C9 H9A 0.9700
C9 H9B 0.9700
C9 N3 1.451(6)
C10 H10 0.9300
C10 C11 1.368(7)
C10 N3 1.349(6)
C11 H11 0.9300
C11 C12 1.397(7)
C12 C13 1.456(7)
C12 N4 1.339(6)
C13 C14 1.390(7)
C13 N5 1.355(6)
C14 H14 0.9300
C14 C15 1.367(7)
C15 H15 0.9300
C15 C16 1.379(7)
C16 H16 0.9300
C16 C17 1.379(7)
C17 H17 0.9300
C17 N5 1.342(6)
C18 H18A 0.9700
C18 H18B 0.9700
C18 N6 1.454(6)
C19 H19 0.9300
C19 C20 1.359(7)
C19 N6 1.353(6)
C20 H20 0.9300
C20 C21 1.412(7)
C21 C22 1.478(7)
C21 N7 1.335(6)
C22 C23 1.366(7)
C22 N8 1.326(6)
C23 H23 0.9300
C23 C24 1.402(9)
C24 H24 0.9300
C24 C25 1.348(9)
C25 H25 0.9300
C25 C26 1.368(8)
C26 H26 0.9300
C26 N8 1.346(7)
Cl1 O1 1.403(4)
Cl1 O2 1.442(14)
Cl1 O3 1.429(17)
Cl1 O4 1.316(11)
Cl1 O5 1.466(10)
Cl1 O6 1.372(12)
Cl1 O7 1.349(12)
N3 N4 1.359(5)
N6 N7 1.354(5)

loop_
_geom_torsion_atom_site_label_1
_geom_torsion_atom_site_label_2
_geom_torsion_atom_site_label_3
_geom_torsion_atom_site_label_4
_geom_torsion
C1 C2 C3 C4 0.9(8)
C1 C6 N2 C8 -0.5(7)
C2 C1 C6 C5 0.0(7)
C2 C1 C6 N2 179.5(5)
C2 C1 N1 C7 -179.2(5)
C2 C3 C4 C5 0.2(8)
C3 C4 C5 C6 -1.2(8)
C4 C5 C6 C1 1.1(7)
C4 C5 C6 N2 -178.4(5)
C5 C6 N2 C8 179.1(4)
C6 C1 C2 C3 -1.0(8)
C6 C1 N1 C7 0.2(7)
C7 C8 C18 N6 -144.4(4)
C7 C8 N2 C6 0.5(7)
C7 C9 N3 C10 120.6(5)
C7 C9 N3 N4 -61.1(6)
C8 C7 C9 N3 106.2(5)
C8 C7 N1 C1 -0.1(7)
C8 C18 N6 C19 -96.9(6)
C8 C18 N6 N7 76.7(6)
C9 C7 C8 C18 0.3(7)
C9 C7 C8 N2 179.6(4)
C9 C7 N1 C1 -179.9(4)
C9 N3 N4 Ag1 4.1(8)
C9 N3 N4 C12 -178.9(4)
C10 C11 C12 C13 179.9(5)
C10 C11 C12 N4 -0.9(6)
C10 N3 N4 Ag1 -177.4(4)
C10 N3 N4 C12 -0.4(6)
C11 C10 N3 C9 178.3(5)
C11 C10 N3 N4 -0.1(6)
C11 C12 C13 C14 -7.3(8)
C11 C12 C13 N5 172.3(5)
C11 C12 N4 Ag1 179.0(3)
C11 C12 N4 N3 0.8(6)
C12 C13 C14 C15 177.5(5)
C12 C13 N5 Ag1 13.4(6)
C12 C13 N5 C17 -176.5(5)
C13 C12 N4 Ag1 -1.7(6)
C13 C12 N4 N3 -180.0(4)
C13 C14 C15 C16 -0.1(9)
C14 C13 N5 Ag1 -167.0(4)
C14 C13 N5 C17 3.1(8)
C14 C15 C16 C17 1.0(9)
C15 C16 C17 N5 0.1(9)
C16 C17 N5 Ag1 168.0(5)
C16 C17 N5 C13 -2.2(9)
C18 C8 N2 C6 179.8(4)
C18 N6 N7 Ag1 10.2(6)
C18 N6 N7 C21 -174.8(4)
C19 C20 C21 C22 -179.6(5)
C19 C20 C21 N7 0.6(6)
C19 N6 N7 Ag1 -175.1(3)
C19 N6 N7 C21 -0.1(5)
C20 C19 N6 C18 174.5(5)
C20 C19 N6 N7 0.5(6)
C20 C21 C22 C23 -3.8(9)
C20 C21 C22 N8 179.6(6)
C20 C21 N7 Ag1 174.9(3)
C20 C21 N7 N6 -0.3(6)
C21 C22 C23 C24 179.5(6)
C21 C22 N8 Ag1 4.3(6)
C21 C22 N8 C26 -179.2(5)
C22 C21 N7 Ag1 -4.9(7)
C22 C21 N7 N6 179.9(4)
C22 C23 C24 C25 2.1(13)
C23 C22 N8 Ag1 -172.3(5)
C23 C22 N8 C26 4.3(9)
C23 C24 C25 C26 -0.8(12)
C24 C25 C26 N8 1.2(11)
C25 C26 N8 Ag1 172.7(5)
C25 C26 N8 C22 -2.9(10)
N1 C1 C2 C3 178.4(5)
N1 C1 C6 C5 -179.4(4)
N1 C1 C6 N2 0.1(7)
N1 C7 C8 C18 -179.5(4)
N1 C7 C8 N2 -0.3(7)
N1 C7 C9 N3 -73.9(6)
N2 C8 C18 N6 36.3(6)
N3 C10 C11 C12 0.6(6)
N4 C12 C13 C14 173.6(5)
N4 C12 C13 N5 -6.8(7)
N5 C13 C14 C15 -2.0(8)
N6 C19 C20 C21 -0.6(6)
N7 C21 C22 C23 176.0(6)
N7 C21 C22 N8 -0.7(8)
N8 C22 C23 C24 -4.0(11)
